data_4505573
loop_
_publ_author_name
'Cepeda, Javier'
'Beobide, Garikoitz'
'Castillo, Oscar'
'Luque, Antonio'
'P\'erez-Y\'a\~nez, Sonia'
'Rom\'an, Pascual'

_publ_contact_author
;
 Oscar Castillo. Departamento de Quimica Inorganica. 
Facultad de Ciencia y Tecnologia
Universidad del Pais Vasco,  Apdo. 644, 
E-48080 Bilbao, Spain
;
_publ_section_title
;
 Structure-Directing Effect of Organic Cations in the Assembly of Anionic
 In(III)/Diazinedicarboxylate Architectures
;
_journal_issue 3
_journal_name_full 'Crystal Growth &amp; Design'
_journal_page_first 1501
_journal_paper_doi 10.1021/cg201572y
_journal_volume 12
_journal_year 2012
_chemical_compound_source 'synthesis as described'
_chemical_formula_moiety 'C12 H4 In N4 O8, C2 H8 N'
_chemical_formula_structural 'C12 H4 In N4 O8, C2 H8 N'
_chemical_formula_sum 'C14 H12 In N5 O8'
_chemical_formula_weight 493.09
_chemical_name_systematic
;
poly-[dimethylammonium (mu-pyridazine-3,6-dicarboxylato)-k2N,O:kO')
indate(III)] 
;
_space_group_IT_number 41
_symmetry_cell_setting orthorhombic
_symmetry_Int_Tables_number 41
_symmetry_space_group_name_Hall 'A 2 -2ab'
_symmetry_space_group_name_H-M 'A b a 2'
_atom_sites_solution_hydrogens geom
_atom_sites_solution_primary direct
_atom_sites_solution_secondary difmap
_audit_creation_method SHELXL97
_cell_angle_alpha 90.000
_cell_angle_beta 90.000
_cell_angle_gamma 90.000
_cell_formula_units_Z 4
_cell_length_a 12.928(2)
_cell_length_b 10.806(2)
_cell_length_c 12.262(3)
_cell_measurement_reflns_used 6325
_cell_measurement_temperature 100(2)
_cell_measurement_theta_max 28.00
_cell_measurement_theta_min 2.97
_cell_volume 1713.0(6)
_computing_cell_refinement 'CrysAlis CCD (Oxford Diffraction, 2003)'
_computing_data_collection 'CrysAlis CCD (Oxford Diffraction, 2003)'
_computing_data_reduction 'CrysAlis RED (Oxford Diffraction, 2003)'
_computing_molecular_graphics 'Ortep-3 (Farrugia, 1997)'
_computing_publication_material 'WinGX (Farrugia, 1999)'
_computing_structure_refinement 'SHELXL-97 (Sheldrick, 1997)'
_computing_structure_solution 'Sir92 (Altomare et al., 1993)'
_diffrn_ambient_temperature 100(2)
_diffrn_measured_fraction_theta_full 0.978
_diffrn_measured_fraction_theta_max 0.978
_diffrn_measurement_device_type Xcalibur
_diffrn_measurement_method \w
_diffrn_radiation_monochromator graphite
_diffrn_radiation_source 'fine-focus sealed tube'
_diffrn_radiation_type MoK\a
_diffrn_radiation_wavelength 0.71073
_diffrn_reflns_av_R_equivalents 0.0349
_diffrn_reflns_av_sigmaI/netI 0.0386
_diffrn_reflns_limit_h_max 16
_diffrn_reflns_limit_h_min -14
_diffrn_reflns_limit_k_max 14
_diffrn_reflns_limit_k_min -14
_diffrn_reflns_limit_l_max 16
_diffrn_reflns_limit_l_min -16
_diffrn_reflns_number 6325
_diffrn_reflns_theta_full 28.00
_diffrn_reflns_theta_max 28.00
_diffrn_reflns_theta_min 2.97
_diffrn_standards_decay_% 0
_diffrn_standards_interval_count 0
_diffrn_standards_interval_time 0
_diffrn_standards_number 0
_exptl_absorpt_coefficient_mu 1.438
_exptl_absorpt_correction_T_max 0.945
_exptl_absorpt_correction_T_min 0.853
_exptl_absorpt_correction_type numerical
_exptl_absorpt_process_details
;
CrysAlis RED, Oxford Diffraction Ltd.,
Version 1.170.32 (release 06.06.2003 CrysAlis170 VC++)
(compiled Jun  6 2003,13:53:32)
Analytical numeric absorption correction using a multifaceted crystal
model based on expressions derived by R.C. Clark & J.S. Reid.
;
_exptl_crystal_colour 'light brown'
_exptl_crystal_density_diffrn 1.912
_exptl_crystal_density_meas 1.90(1)
_exptl_crystal_density_method flotation
_exptl_crystal_description piramidal
_exptl_crystal_F_000 976
_exptl_crystal_size_max 0.22
_exptl_crystal_size_mid 0.10
_exptl_crystal_size_min 0.05
_refine_diff_density_max 1.572
_refine_diff_density_min -0.420
_refine_diff_density_rms 0.144
_refine_ls_abs_structure_details 'Flack H D (1983), Acta Cryst. A39, 876-881'
_refine_ls_abs_structure_Flack -0.07(5)
_refine_ls_extinction_method none
_refine_ls_goodness_of_fit_ref 1.008
_refine_ls_hydrogen_treatment constr
_refine_ls_matrix_type full
_refine_ls_number_parameters 129
_refine_ls_number_reflns 1839
_refine_ls_number_restraints 1
_refine_ls_restrained_S_all 1.018
_refine_ls_R_factor_all 0.0379
_refine_ls_R_factor_gt 0.0306
_refine_ls_shift/su_max 0.004
_refine_ls_shift/su_mean 0.000
_refine_ls_structure_factor_coef Fsqd
_refine_ls_weighting_details 'calc w=1/[\s^2^(Fo^2^)+(0.0476P)^2^+0.0000P] where P=(Fo^2^+2Fc^2^)/3'
_refine_ls_weighting_scheme calc
_refine_ls_wR_factor_gt 0.0723
_refine_ls_wR_factor_ref 0.0739
_reflns_number_gt 1511
_reflns_number_total 1839
_reflns_threshold_expression >2sigma(I)
_cod_data_source_file cg201572y_si_002.cif
_cod_data_source_block Compound6
_cod_original_sg_symbol_Hall 'A 2 -2ac'
_cod_database_code 4505573

loop_
_symmetry_equiv_pos_as_xyz
'x, y, z'
'-x, -y, z'
'-x+1/2, y+1/2, z'
'x+1/2, -y+1/2, z'
'x, y+1/2, z+1/2'
'-x, -y+1/2, z+1/2'
'-x+1/2, y+1, z+1/2'
'x+1/2, -y+1, z+1/2'

loop_
_atom_site_label
_atom_site_type_symbol
_atom_site_fract_x
_atom_site_fract_y
_atom_site_fract_z
_atom_site_U_iso_or_equiv
_atom_site_adp_type
_atom_site_occupancy
_atom_site_symmetry_multiplicity
_atom_site_calc_flag
_atom_site_refinement_flags
In1 In 0.5000 0.5000 0.82318(7) 0.00952(11) Uani 1 2 d S
N11 N 0.4114(3) 0.4173(3) 0.6812(3) 0.0113(8) Uani 1 1 d .
N12 N 0.3185(3) 0.4611(4) 0.6298(3) 0.0112(9) Uani 1 1 d .
C13 C 0.2832(4) 0.4143(4) 0.5408(3) 0.0114(9) Uani 1 1 d .
C14 C 0.3438(4) 0.3221(4) 0.5007(3) 0.0147(10) Uani 1 1 d .
H14 H 0.3238 0.2832 0.4364 0.018 Uiso 1 1 calc R
C15 C 0.4409(4) 0.2805(4) 0.5553(3) 0.0156(10) Uani 1 1 d .
H15 H 0.4805 0.2184 0.5234 0.019 Uiso 1 1 calc R
C16 C 0.4716(4) 0.3299(4) 0.6478(4) 0.0145(10) Uani 1 1 d .
C18 C 0.1757(5) 0.4675(5) 0.4884(4) 0.0166(12) Uani 1 1 d .
O181 O 0.1260(3) 0.5477(3) 0.5245(3) 0.0232(8) Uani 1 1 d .
O182 O 0.1427(3) 0.4192(3) 0.4032(2) 0.0172(7) Uani 1 1 d .
C17 C 0.5743(3) 0.2903(4) 0.7186(3) 0.0132(9) Uani 1 1 d .
O171 O 0.6022(2) 0.3516(2) 0.7959(2) 0.0144(7) Uani 1 1 d .
O172 O 0.6241(3) 0.2023(3) 0.6976(3) 0.0173(7) Uani 1 1 d .
C21 C 0.5963(5) -0.0540(5) 0.7883(4) 0.0299(12) Uani 1 1 d .
H21A H 0.6330 0.0119 0.8238 0.045 Uiso 1 1 calc R
H21B H 0.6411 -0.0938 0.7366 0.045 Uiso 1 1 calc R
H21C H 0.5739 -0.1132 0.8417 0.045 Uiso 1 1 calc R
N22 N 0.5000 0.0000 0.7276(5) 0.0211(13) Uani 1 2 d S
H22 H 0.4764 -0.0605 0.6838 0.032 Uiso 1 1 d .

loop_
_atom_site_aniso_label
_atom_site_aniso_U_11
_atom_site_aniso_U_22
_atom_site_aniso_U_33
_atom_site_aniso_U_23
_atom_site_aniso_U_13
_atom_site_aniso_U_12
In1 0.0168(2) 0.00621(14) 0.00552(14) 0.000 0.000 -0.00003(16)
N11 0.021(2) 0.0036(14) 0.0092(15) -0.0006(13) -0.0009(15) -0.0003(14)
N12 0.0130(13) 0.0093(11) 0.0112(11) 0.0002(9) 0.0006(9) 0.0005(9)
C13 0.019(3) 0.0078(16) 0.0072(16) 0.0031(16) -0.0010(16) -0.0023(16)
C14 0.026(3) 0.0085(18) 0.0100(19) -0.0014(16) 0.0006(18) -0.0038(17)
C15 0.024(3) 0.0071(18) 0.016(2) -0.0059(16) 0.006(2) 0.0018(17)
C16 0.026(3) 0.0055(19) 0.0114(18) 0.0026(17) 0.0004(17) -0.0018(16)
C18 0.030(3) 0.0079(18) 0.012(2) 0.0032(18) 0.003(2) -0.0019(19)
O181 0.045(3) 0.0070(13) 0.0172(15) -0.0042(14) -0.0067(17) 0.0089(15)
O182 0.036(2) 0.0088(14) 0.0066(12) -0.0010(12) -0.0029(14) 0.0025(14)
C17 0.018(3) 0.0098(17) 0.0121(18) 0.0056(16) 0.0017(17) 0.0047(17)
O171 0.032(2) 0.0051(11) 0.0065(12) 0.0001(10) -0.0023(11) 0.0016(12)
O172 0.0218(11) 0.0126(9) 0.0175(9) 0.0003(8) -0.0005(8) 0.0018(8)
C21 0.043(4) 0.027(3) 0.020(2) 0.002(2) -0.005(2) -0.002(3)
N22 0.041(4) 0.010(2) 0.013(2) 0.000 0.000 -0.001(2)

loop_
_atom_type_symbol
_atom_type_description
_atom_type_scat_dispersion_real
_atom_type_scat_dispersion_imag
_atom_type_scat_source
C C 0.0033 0.0016 'International Tables Vol C Tables 4.2.6.8 and 6.1.1.4'
H H 0.0000 0.0000 'International Tables Vol C Tables 4.2.6.8 and 6.1.1.4'
N N 0.0061 0.0033 'International Tables Vol C Tables 4.2.6.8 and 6.1.1.4'
O O 0.0106 0.0060 'International Tables Vol C Tables 4.2.6.8 and 6.1.1.4'
In In -0.7276 1.3100 'International Tables Vol C Tables 4.2.6.8 and 6.1.1.4'

loop_
_geom_angle_atom_site_label_1
_geom_angle_atom_site_label_2
_geom_angle_atom_site_label_3
_geom_angle
_geom_angle_site_symmetry_1
_geom_angle_site_symmetry_3
O171 In1 O171 161.68(15) . 2_665
O171 In1 O182 81.44(11) . 8
O171 In1 O182 106.67(11) 2_665 8
O171 In1 O182 106.67(11) . 7_545
O171 In1 O182 81.44(11) 2_665 7_545
O182 In1 O182 128.63(16) 8 7_545
O171 In1 N11 83.95(12) . .
O171 In1 N11 82.01(12) 2_665 .
O182 In1 N11 153.66(12) 8 .
O182 In1 N11 76.67(11) 7_545 .
O171 In1 N11 82.01(12) . 2_665
O171 In1 N11 83.95(12) 2_665 2_665
O182 In1 N11 76.67(11) 8 2_665
O182 In1 N11 153.66(12) 7_545 2_665
N11 In1 N11 79.69(17) . 2_665
C16 N11 N12 127.3(4) . .
C16 N11 In1 103.1(3) . .
N12 N11 In1 129.0(3) . .
C13 N12 N11 122.6(4) . .
N12 C13 C14 113.0(4) . .
N12 C13 C18 119.7(4) . .
C14 C13 C18 127.3(4) . .
C13 C14 C15 122.9(4) . .
C13 C14 H14 118.5 . .
C15 C14 H14 118.5 . .
C16 C15 C14 121.2(4) . .
C16 C15 H15 119.4 . .
C14 C15 H15 119.4 . .
N11 C16 C15 112.9(5) . .
N11 C16 C17 120.7(4) . .
C15 C16 C17 126.4(4) . .
O181 C18 O182 116.2(5) . .
O181 C18 C13 125.5(4) . .
O182 C18 C13 118.2(4) . .
C18 O182 In1 118.8(3) . 7_544
O172 C17 O171 116.8(4) . .
O172 C17 C16 122.5(4) . .
O171 C17 C16 120.7(4) . .
C17 O171 In1 110.8(3) . .
N22 C21 H21A 109.5 . .
N22 C21 H21B 109.5 . .
H21A C21 H21B 109.5 . .
N22 C21 H21C 109.5 . .
H21A C21 H21C 109.5 . .
H21B C21 H21C 109.5 . .
C21 N22 C21 123.1(5) . 2_655
C21 N22 H22 106.5 . .
C21 N22 H22 106.5 2_655 .

loop_
_geom_bond_atom_site_label_1
_geom_bond_atom_site_label_2
_geom_bond_distance
_geom_bond_site_symmetry_2
In1 O171 2.104(3) .
In1 O171 2.104(3) 2_665
In1 O182 2.265(3) 8
In1 O182 2.265(3) 7_545
In1 N11 2.268(3) .
In1 N11 2.268(3) 2_665
N11 C16 1.291(6) .
N11 N12 1.436(5) .
N12 C13 1.288(6) .
C13 C14 1.359(6) .
C13 C18 1.635(7) .
C14 C15 1.493(6) .
C14 H14 0.9300 .
C15 C16 1.315(6) .
C15 H15 0.9300 .
C16 C17 1.643(6) .
C18 O181 1.166(7) .
C18 O182 1.243(6) .
O182 In1 2.265(3) 7_544
C17 O172 1.176(5) .
C17 O171 1.211(5) .
C21 N22 1.563(6) .
C21 H21A 0.9600 .
C21 H21B 0.9600 .
C21 H21C 0.9600 .
N22 C21 1.563(6) 2_655
N22 H22 0.8988 .

loop_
_geom_hbond_atom_site_label_D
_geom_hbond_atom_site_label_H
_geom_hbond_atom_site_label_A
_geom_hbond_distance_DH
_geom_hbond_distance_HA
_geom_hbond_distance_DA
_geom_hbond_angle_DHA
_geom_hbond_site_symmetry_A
N22 H22 O172 0.90 2.02 2.736(3) 136.2 2_655
